data_4083270
loop_
_publ_author_name
'Gray, Katherine'
'Page, Michael J.'
'Wagler, J\"org'
'Messerle, Barbara A.'

_publ_section_title
;
 Iridium(III) Cp* Complexes for the Efficient Hydroamination of Internal
 Alkynes
;
_journal_issue 17
_journal_name_full Organometallics
_journal_page_first 6270
_journal_paper_doi 10.1021/om300550k
_journal_volume 31
_journal_year 2012
_chemical_formula_moiety 'C30 H39 Cl N2 Rh, C24 H20 B'
_chemical_formula_sum 'C54 H59 B Cl N2 Rh'
_chemical_formula_weight 885.20
_chemical_name_systematic
;
 ?
;
_space_group_IT_number 19
_symmetry_cell_setting orthorhombic
_symmetry_space_group_name_Hall 'P 2ac 2ab'
_symmetry_space_group_name_H-M 'P 21 21 21'
_atom_sites_solution_hydrogens geom
_atom_sites_solution_primary direct
_atom_sites_solution_secondary difmap
_audit_creation_method SHELXL-97
_cell_angle_alpha 90.00
_cell_angle_beta 90.00
_cell_angle_gamma 90.00
_cell_formula_units_Z 4
_cell_length_a 12.3057(7)
_cell_length_b 14.9864(8)
_cell_length_c 24.3301(16)
_cell_measurement_temperature 90(2)
_cell_volume 4486.9(5)
_computing_cell_refinement 'Bruker SMART'
_computing_data_collection 'Bruker SMART'
_computing_data_reduction 'Bruker SAINT'
_computing_molecular_graphics 'Ortep32 (Farugia)'
_computing_publication_material 'Shelx-97/ciftab(Sheldrick, 1997)'
_computing_structure_refinement 'SHELXL-97 (Sheldrick, 1997)'
_computing_structure_solution 'SHELXS-97 (Sheldrick, 1990)'
_diffrn_ambient_temperature 90(2)
_diffrn_measured_fraction_theta_full 0.994
_diffrn_measured_fraction_theta_max 0.994
_diffrn_measurement_device_type 'APEX2 CCD area detector'
_diffrn_measurement_method 'phi and omega scans'
_diffrn_radiation_monochromator graphite
_diffrn_radiation_source 'fine-focus sealed tube'
_diffrn_radiation_type MoK\a
_diffrn_radiation_wavelength 0.71073
_diffrn_reflns_av_R_equivalents 0.0525
_diffrn_reflns_av_sigmaI/netI 0.0699
_diffrn_reflns_limit_h_max 16
_diffrn_reflns_limit_h_min -16
_diffrn_reflns_limit_k_max 19
_diffrn_reflns_limit_k_min -18
_diffrn_reflns_limit_l_max 32
_diffrn_reflns_limit_l_min -27
_diffrn_reflns_number 26943
_diffrn_reflns_theta_full 28.00
_diffrn_reflns_theta_max 28.00
_diffrn_reflns_theta_min 1.85
_exptl_absorpt_coefficient_mu 0.479
_exptl_absorpt_correction_type none
_exptl_crystal_colour red
_exptl_crystal_density_diffrn 1.310
_exptl_crystal_density_method 'not measured'
_exptl_crystal_description prism
_exptl_crystal_F_000 1856
_exptl_crystal_size_max 0.20
_exptl_crystal_size_mid 0.14
_exptl_crystal_size_min 0.11
_refine_diff_density_max 0.658
_refine_diff_density_min -0.585
_refine_diff_density_rms 0.072
_refine_ls_abs_structure_details 'Flack H D (1983), Acta Cryst. A39, 876-881'
_refine_ls_abs_structure_Flack -0.014(19)
_refine_ls_extinction_method none
_refine_ls_goodness_of_fit_ref 0.990
_refine_ls_hydrogen_treatment constr
_refine_ls_matrix_type full
_refine_ls_number_parameters 532
_refine_ls_number_reflns 10701
_refine_ls_number_restraints 0
_refine_ls_restrained_S_all 0.990
_refine_ls_R_factor_all 0.0519
_refine_ls_R_factor_gt 0.0388
_refine_ls_shift/su_max 0.001
_refine_ls_shift/su_mean 0.000
_refine_ls_structure_factor_coef Fsqd
_refine_ls_weighting_details 'calc w=1/[\s^2^(Fo^2^)+(0.0331P)^2^+0.0000P] where P=(Fo^2^+2Fc^2^)/3'
_refine_ls_weighting_scheme calc
_refine_ls_wR_factor_gt 0.0769
_refine_ls_wR_factor_ref 0.0812
_reflns_number_gt 9139
_reflns_number_total 10701
_reflns_threshold_expression >2sigma(I)
_cod_data_source_file om300550k_si_001.cif
_cod_data_source_block compound_13b
_cod_original_sg_symbol_Hall P2ac2ab
_cod_original_sg_symbol_H-M P212121
_cod_database_code 4083270

loop_
_symmetry_equiv_pos_as_xyz
'x, y, z'
'-x+1/2, -y, z+1/2'
'-x, y+1/2, -z+1/2'
'x+1/2, -y+1/2, -z'

loop_
_atom_site_label
_atom_site_type_symbol
_atom_site_fract_x
_atom_site_fract_y
_atom_site_fract_z
_atom_site_U_iso_or_equiv
_atom_site_adp_type
_atom_site_occupancy
_atom_site_symmetry_multiplicity
_atom_site_calc_flag
_atom_site_refinement_flags
Rh1 Rh 0.819711(17) 0.071750(14) 0.055695(9) 0.01637(6) Uani 1 1 d .
Cl1 Cl 0.70459(6) 0.19716(5) 0.04019(3) 0.02726(18) Uani 1 1 d .
N1 N 0.67959(19) -0.00769(14) 0.04648(10) 0.0185(5) Uani 1 1 d .
N2 N 0.8133(2) 0.04758(14) -0.02978(9) 0.0178(5) Uani 1 1 d .
C1 C 0.9625(2) 0.0047(2) 0.08713(12) 0.0184(6) Uani 1 1 d .
C2 C 0.8858(2) 0.0139(2) 0.13119(12) 0.0185(6) Uani 1 1 d .
C3 C 0.8649(3) 0.1070(2) 0.13868(13) 0.0254(7) Uani 1 1 d .
C4 C 0.9344(3) 0.1550(2) 0.10070(14) 0.0290(8) Uani 1 1 d .
C5 C 0.9945(2) 0.0931(2) 0.06971(12) 0.0250(7) Uani 1 1 d .
C6 C 1.0135(2) -0.0806(2) 0.06900(13) 0.0311(8) Uani 1 1 d .
H6A H 1.0716 -0.0970 0.0946 0.047 Uiso 1 1 d R
H6B H 1.0439 -0.0731 0.0321 0.047 Uiso 1 1 d R
H6C H 0.9584 -0.1278 0.0684 0.047 Uiso 1 1 d R
C7 C 0.8403(2) -0.0600(2) 0.16492(12) 0.0242(7) Uani 1 1 d .
H7A H 0.8833 -0.0666 0.1986 0.036 Uiso 1 1 d R
H7B H 0.8430 -0.1157 0.1439 0.036 Uiso 1 1 d R
H7C H 0.7648 -0.0464 0.1745 0.036 Uiso 1 1 d R
C8 C 0.7918(3) 0.1483(2) 0.18093(14) 0.0394(9) Uani 1 1 d .
H8A H 0.7398 0.1036 0.1941 0.059 Uiso 1 1 d R
H8B H 0.7524 0.1984 0.1645 0.059 Uiso 1 1 d R
H8C H 0.8356 0.1698 0.2119 0.059 Uiso 1 1 d R
C9 C 0.9447(4) 0.2546(2) 0.09777(18) 0.0482(12) Uani 1 1 d .
H9A H 0.9927 0.2755 0.1272 0.072 Uiso 1 1 d R
H9B H 0.8728 0.2818 0.1021 0.072 Uiso 1 1 d R
H9C H 0.9752 0.2716 0.0621 0.072 Uiso 1 1 d R
C10 C 1.0821(3) 0.1129(3) 0.02843(15) 0.0393(10) Uani 1 1 d .
H10A H 1.0664 0.1698 0.0101 0.059 Uiso 1 1 d R
H10B H 1.0847 0.0651 0.0010 0.059 Uiso 1 1 d R
H10C H 1.1524 0.1169 0.0472 0.059 Uiso 1 1 d R
C11 C 0.6392(2) -0.1511(2) 0.08826(12) 0.0201(6) Uani 1 1 d .
C12 C 0.5893(2) -0.2005(2) 0.13003(13) 0.0222(7) Uani 1 1 d .
H12 H 0.6006 -0.2631 0.1310 0.027 Uiso 1 1 calc R
C13 C 0.5239(2) -0.1621(2) 0.17027(13) 0.0260(7) Uani 1 1 d .
C14 C 0.5085(2) -0.0704(3) 0.16774(13) 0.0255(7) Uani 1 1 d .
H14 H 0.4645 -0.0427 0.1949 0.031 Uiso 1 1 calc R
C15 C 0.5550(2) -0.0173(2) 0.12701(14) 0.0249(7) Uani 1 1 d .
C16 C 0.6219(2) -0.0586(2) 0.08765(12) 0.0193(7) Uani 1 1 d .
C17 C 0.7082(2) -0.19708(19) 0.04656(12) 0.0236(7) Uani 1 1 d .
H17A H 0.7248 -0.2577 0.0592 0.035 Uiso 1 1 d R
H17B H 0.7761 -0.1638 0.0416 0.035 Uiso 1 1 d R
H17C H 0.6692 -0.2001 0.0115 0.035 Uiso 1 1 d R
C18 C 0.4735(2) -0.2176(3) 0.21528(14) 0.0326(8) Uani 1 1 d .
H18A H 0.4824 -0.2811 0.2066 0.049 Uiso 1 1 d R
H18B H 0.3959 -0.2035 0.2181 0.049 Uiso 1 1 d R
H18C H 0.5093 -0.2043 0.2503 0.049 Uiso 1 1 d R
C19 C 0.5285(3) 0.0804(2) 0.12371(14) 0.0331(8) Uani 1 1 d .
H19A H 0.4768 0.0907 0.0937 0.050 Uiso 1 1 d R
H19B H 0.5951 0.1144 0.1167 0.050 Uiso 1 1 d R
H19C H 0.4962 0.1000 0.1585 0.050 Uiso 1 1 d R
C20 C 0.6458(2) -0.0115(2) -0.00343(13) 0.0225(7) Uani 1 1 d .
H20 H 0.5755 -0.0336 -0.0121 0.027 Uiso 1 1 calc R
C21 C 0.7204(2) 0.01972(19) -0.04646(13) 0.0210(7) Uani 1 1 d .
H21 H 0.7011 0.0193 -0.0843 0.025 Uiso 1 1 calc R
C22 C 0.9017(2) 0.0588(2) -0.06851(11) 0.0191(6) Uani 1 1 d .
C23 C 0.9307(3) 0.1427(2) -0.08783(13) 0.0226(7) Uani 1 1 d .
C24 C 1.0217(3) 0.1493(2) -0.12189(13) 0.0256(7) Uani 1 1 d .
H24 H 1.0421 0.2062 -0.1357 0.031 Uiso 1 1 calc R
C25 C 1.0836(2) 0.0747(3) -0.13627(13) 0.0266(7) Uani 1 1 d .
C26 C 1.0505(2) -0.0074(2) -0.11691(13) 0.0230(7) Uani 1 1 d .
H26 H 1.0914 -0.0587 -0.1267 0.028 Uiso 1 1 calc R
C27 C 0.9594(2) -0.0179(2) -0.08360(13) 0.0199(7) Uani 1 1 d .
C28 C 0.8648(3) 0.2246(2) -0.07379(14) 0.0329(8) Uani 1 1 d .
H28A H 0.8821 0.2439 -0.0363 0.049 Uiso 1 1 d R
H28B H 0.7872 0.2105 -0.0763 0.049 Uiso 1 1 d R
H28C H 0.8825 0.2726 -0.0996 0.049 Uiso 1 1 d R
C29 C 1.1835(3) 0.0845(2) -0.17198(14) 0.0381(8) Uani 1 1 d .
H29A H 1.2451 0.1036 -0.1493 0.057 Uiso 1 1 d R
H29B H 1.1697 0.1292 -0.2005 0.057 Uiso 1 1 d R
H29C H 1.2004 0.0271 -0.1893 0.057 Uiso 1 1 d R
C30 C 0.9241(2) -0.11054(19) -0.06717(13) 0.0223(7) Uani 1 1 d .
H30A H 0.8851 -0.1078 -0.0321 0.033 Uiso 1 1 d R
H30B H 0.9882 -0.1488 -0.0632 0.033 Uiso 1 1 d R
H30C H 0.8762 -0.1352 -0.0955 0.033 Uiso 1 1 d R
B1 B 0.0210(3) 0.6112(2) 0.16142(14) 0.0181(7) Uani 1 1 d .
C31 C 0.1079(2) 0.5304(2) 0.17790(12) 0.0163(6) Uani 1 1 d .
C32 C 0.2192(2) 0.5448(2) 0.18718(12) 0.0188(7) Uani 1 1 d .
H32 H 0.2459 0.6042 0.1858 0.023 Uiso 1 1 calc R
C33 C 0.2922(2) 0.4762(2) 0.19838(12) 0.0215(7) Uani 1 1 d .
H33 H 0.3668 0.4895 0.2041 0.026 Uiso 1 1 calc R
C34 C 0.2570(2) 0.3897(2) 0.20123(13) 0.0240(7) Uani 1 1 d .
H34 H 0.3070 0.3425 0.2076 0.029 Uiso 1 1 calc R
C35 C 0.1469(2) 0.3722(2) 0.19455(13) 0.0231(7) Uani 1 1 d .
H35 H 0.1209 0.3127 0.1973 0.028 Uiso 1 1 calc R
C36 C 0.0751(2) 0.4409(2) 0.18391(12) 0.0208(7) Uani 1 1 d .
H36 H 0.0000 0.4272 0.1805 0.025 Uiso 1 1 calc R
C37 C -0.0786(2) 0.61468(19) 0.20668(12) 0.0155(6) Uani 1 1 d .
C38 C -0.0675(2) 0.5852(2) 0.26056(12) 0.0189(6) Uani 1 1 d .
H38 H -0.0011 0.5576 0.2710 0.023 Uiso 1 1 calc R
C39 C -0.1491(2) 0.5941(2) 0.29995(12) 0.0210(7) Uani 1 1 d .
H39 H -0.1373 0.5736 0.3364 0.025 Uiso 1 1 calc R
C40 C -0.2463(2) 0.6326(2) 0.28597(14) 0.0242(7) Uani 1 1 d .
H40 H -0.3030 0.6376 0.3123 0.029 Uiso 1 1 calc R
C41 C -0.2608(3) 0.6638(2) 0.23322(14) 0.0321(8) Uani 1 1 d .
H41 H -0.3273 0.6917 0.2234 0.038 Uiso 1 1 calc R
C42 C -0.1783(3) 0.6547(2) 0.19401(12) 0.0263(7) Uani 1 1 d .
H42 H -0.1902 0.6763 0.1578 0.032 Uiso 1 1 calc R
C43 C -0.0339(2) 0.5936(2) 0.09985(12) 0.0186(7) Uani 1 1 d .
C44 C -0.0843(3) 0.5137(2) 0.08563(15) 0.0333(9) Uani 1 1 d .
H44 H -0.0834 0.4665 0.1117 0.040 Uiso 1 1 calc R
C45 C -0.1357(3) 0.4989(3) 0.03570(15) 0.0367(9) Uani 1 1 d .
H45 H -0.1684 0.4427 0.0285 0.044 Uiso 1 1 calc R
C46 C -0.1396(2) 0.5656(2) -0.00383(12) 0.0252(7) Uani 1 1 d .
H46 H -0.1745 0.5561 -0.0382 0.030 Uiso 1 1 calc R
C47 C -0.0914(3) 0.6456(2) 0.00833(13) 0.0271(7) Uani 1 1 d .
H47 H -0.0927 0.6924 -0.0180 0.032 Uiso 1 1 calc R
C48 C -0.0403(2) 0.6593(2) 0.05916(14) 0.0248(7) Uani 1 1 d .
H48 H -0.0086 0.7159 0.0663 0.030 Uiso 1 1 calc R
C49 C 0.0862(2) 0.7068(2) 0.16221(12) 0.0175(6) Uani 1 1 d .
C50 C 0.1713(2) 0.72424(19) 0.12490(12) 0.0196(6) Uani 1 1 d .
H50 H 0.1851 0.6820 0.0966 0.023 Uiso 1 1 calc R
C51 C 0.2360(2) 0.8002(2) 0.12741(13) 0.0227(7) Uani 1 1 d .
H51 H 0.2928 0.8088 0.1015 0.027 Uiso 1 1 calc R
C52 C 0.2171(2) 0.8635(2) 0.16807(14) 0.0232(7) Uani 1 1 d .
H52 H 0.2615 0.9152 0.1705 0.028 Uiso 1 1 calc R
C53 C 0.1328(2) 0.8507(2) 0.20516(13) 0.0226(7) Uani 1 1 d .
H53 H 0.1182 0.8942 0.2326 0.027 Uiso 1 1 calc R
C54 C 0.0693(2) 0.77329(19) 0.20197(12) 0.0187(6) Uani 1 1 d .
H54 H 0.0123 0.7654 0.2279 0.022 Uiso 1 1 calc R

loop_
_atom_site_aniso_label
_atom_site_aniso_U_11
_atom_site_aniso_U_22
_atom_site_aniso_U_33
_atom_site_aniso_U_23
_atom_site_aniso_U_13
_atom_site_aniso_U_12
Rh1 0.02175(9) 0.01408(10) 0.01329(9) -0.00031(10) -0.00594(9) 0.00012(10)
Cl1 0.0406(5) 0.0192(4) 0.0220(4) 0.0013(3) -0.0020(3) 0.0110(3)
N1 0.0163(10) 0.0186(12) 0.0206(13) -0.0037(10) -0.0045(11) 0.0038(10)
N2 0.0249(12) 0.0143(12) 0.0140(11) -0.0014(9) -0.0037(11) 0.0028(10)
C1 0.0186(13) 0.0208(16) 0.0159(15) 0.0017(13) -0.0087(12) -0.0025(12)
C2 0.0209(14) 0.0224(17) 0.0121(14) 0.0023(12) -0.0094(12) -0.0007(12)
C3 0.0332(16) 0.0269(18) 0.0162(16) -0.0013(13) -0.0145(13) 0.0007(14)
C4 0.044(2) 0.0192(17) 0.0233(18) -0.0003(14) -0.0192(15) -0.0091(15)
C5 0.0240(14) 0.032(2) 0.0194(17) 0.0062(13) -0.0103(11) -0.0117(13)
C6 0.0228(14) 0.040(2) 0.0309(19) -0.0040(17) -0.0077(12) 0.0132(15)
C7 0.0236(15) 0.0302(18) 0.0187(15) 0.0090(14) -0.0057(11) -0.0004(13)
C8 0.053(2) 0.042(2) 0.0231(18) -0.0144(16) -0.0139(16) 0.0126(18)
C9 0.072(3) 0.024(2) 0.048(3) 0.0025(18) -0.028(2) -0.017(2)
C10 0.0325(18) 0.055(2) 0.030(2) 0.0155(18) -0.0104(15) -0.0227(17)
C11 0.0147(13) 0.0282(18) 0.0176(15) -0.0012(13) -0.0056(12) 0.0010(12)
C12 0.0176(14) 0.0288(18) 0.0202(16) 0.0011(14) -0.0057(12) 0.0004(13)
C13 0.0132(13) 0.043(2) 0.0218(17) 0.0031(15) -0.0062(12) -0.0020(13)
C14 0.0168(13) 0.0369(19) 0.0229(16) -0.0070(17) -0.0005(11) 0.0080(15)
C15 0.0187(14) 0.0324(19) 0.0236(17) -0.0053(14) -0.0032(13) 0.0036(13)
C16 0.0165(13) 0.0245(18) 0.0170(15) -0.0019(13) -0.0058(11) -0.0002(12)
C17 0.0294(16) 0.0224(16) 0.0190(17) -0.0013(13) 0.0005(12) 0.0009(12)
C18 0.0180(15) 0.053(2) 0.0271(19) 0.0087(17) 0.0006(13) 0.0077(15)
C19 0.0293(16) 0.037(2) 0.0328(19) -0.0068(18) 0.0033(14) 0.0089(17)
C20 0.0166(13) 0.0296(18) 0.0214(16) -0.0058(14) -0.0048(12) 0.0029(12)
C21 0.0224(13) 0.0226(16) 0.0180(17) -0.0066(13) -0.0068(12) 0.0045(11)
C22 0.0215(13) 0.0215(17) 0.0143(15) 0.0013(12) -0.0066(10) -0.0022(12)
C23 0.0308(17) 0.0195(17) 0.0175(16) -0.0016(13) -0.0070(13) -0.0005(13)
C24 0.0340(18) 0.0224(18) 0.0205(17) 0.0079(14) -0.0074(14) -0.0098(14)
C25 0.0226(14) 0.0331(18) 0.0241(16) 0.0068(17) -0.0065(12) -0.0066(16)
C26 0.0195(14) 0.0245(18) 0.0249(17) 0.0029(14) -0.0041(13) 0.0023(13)
C27 0.0220(15) 0.0198(17) 0.0179(16) -0.0005(13) -0.0061(13) -0.0020(13)
C28 0.052(2) 0.0199(18) 0.0264(18) 0.0038(14) 0.0014(16) 0.0004(15)
C29 0.0263(15) 0.044(2) 0.044(2) 0.0169(18) 0.0060(16) 0.0010(19)
C30 0.0223(14) 0.0206(16) 0.0239(19) -0.0010(13) 0.0013(12) -0.0006(12)
B1 0.0148(14) 0.0246(18) 0.0150(17) 0.0002(14) 0.0006(12) 0.0031(13)
C31 0.0152(13) 0.0257(17) 0.0081(14) -0.0028(12) 0.0031(11) 0.0022(12)
C32 0.0186(13) 0.0248(18) 0.0130(15) 0.0025(12) 0.0005(11) -0.0009(11)
C33 0.0154(14) 0.0334(19) 0.0158(16) 0.0003(14) 0.0015(11) 0.0036(12)
C34 0.0222(15) 0.0317(18) 0.0182(17) -0.0020(14) 0.0017(13) 0.0111(14)
C35 0.0288(17) 0.0202(17) 0.0204(16) -0.0055(13) -0.0008(13) 0.0053(12)
C36 0.0197(13) 0.0234(18) 0.0192(15) -0.0065(14) -0.0012(11) 0.0042(13)
C37 0.0159(13) 0.0165(15) 0.0141(15) 0.0006(12) 0.0007(11) -0.0007(11)
C38 0.0175(13) 0.0225(17) 0.0167(14) -0.0014(13) -0.0008(11) 0.0026(12)
C39 0.0231(14) 0.0241(17) 0.0156(15) 0.0013(12) 0.0039(11) 0.0014(11)
C40 0.0196(15) 0.0309(19) 0.0221(17) -0.0036(15) 0.0086(13) 0.0015(13)
C41 0.0191(16) 0.052(2) 0.0253(19) 0.0009(17) -0.0013(13) 0.0147(15)
C42 0.0235(14) 0.0409(18) 0.0144(14) 0.0042(13) 0.0022(14) 0.0099(16)
C43 0.0143(12) 0.0286(19) 0.0130(14) -0.0017(12) 0.0016(11) 0.0032(12)
C44 0.0348(19) 0.041(2) 0.0240(19) 0.0143(17) -0.0060(15) -0.0179(17)
C45 0.0418(19) 0.041(2) 0.0269(19) 0.0068(17) -0.0135(16) -0.0248(17)
C46 0.0218(13) 0.0390(19) 0.0148(14) -0.0013(16) -0.0035(11) 0.0047(15)
C47 0.0396(18) 0.0250(18) 0.0167(16) 0.0013(14) -0.0074(14) 0.0103(15)
C48 0.0336(15) 0.0183(15) 0.0226(16) -0.0064(15) -0.0103(15) 0.0084(12)
C49 0.0139(13) 0.0264(17) 0.0122(14) 0.0042(13) -0.0006(11) 0.0071(12)
C50 0.0212(14) 0.0218(15) 0.0156(14) 0.0047(12) 0.0004(12) 0.0085(13)
C51 0.0176(14) 0.0255(18) 0.0251(17) 0.0103(14) 0.0040(12) 0.0068(12)
C52 0.0199(14) 0.0213(17) 0.0285(18) 0.0065(14) -0.0076(13) -0.0013(12)
C53 0.0210(14) 0.0264(17) 0.0206(17) -0.0022(14) -0.0043(13) 0.0028(13)
C54 0.0146(13) 0.0271(17) 0.0144(15) 0.0012(13) -0.0007(11) 0.0010(12)

loop_
_atom_type_symbol
_atom_type_description
_atom_type_scat_dispersion_real
_atom_type_scat_dispersion_imag
_atom_type_scat_source
C C 0.0033 0.0016 'International Tables Vol C Tables 4.2.6.8 and 6.1.1.4'
H H 0.0000 0.0000 'International Tables Vol C Tables 4.2.6.8 and 6.1.1.4'
B B 0.0013 0.0007 'International Tables Vol C Tables 4.2.6.8 and 6.1.1.4'
N N 0.0061 0.0033 'International Tables Vol C Tables 4.2.6.8 and 6.1.1.4'
Cl Cl 0.1484 0.1585 'International Tables Vol C Tables 4.2.6.8 and 6.1.1.4'
Rh Rh -1.1178 0.9187 'International Tables Vol C Tables 4.2.6.8 and 6.1.1.4'

loop_
_geom_angle_atom_site_label_1
_geom_angle_atom_site_label_2
_geom_angle_atom_site_label_3
_geom_angle
N1 Rh1 N2 76.56(9)
N1 Rh1 C3 116.64(11)
N2 Rh1 C3 166.38(11)
N1 Rh1 C1 116.09(10)
N2 Rh1 C1 107.38(10)
C3 Rh1 C1 64.78(12)
N1 Rh1 C4 155.10(12)
N2 Rh1 C4 128.11(12)
C3 Rh1 C4 39.06(12)
C1 Rh1 C4 64.05(12)
N1 Rh1 C2 99.78(10)
N2 Rh1 C2 140.58(10)
C3 Rh1 C2 38.39(11)
C1 Rh1 C2 38.50(11)
C4 Rh1 C2 64.17(12)
N1 Rh1 C5 153.92(10)
N2 Rh1 C5 102.37(11)
C3 Rh1 C5 64.40(12)
C1 Rh1 C5 38.67(11)
C4 Rh1 C5 37.43(12)
C2 Rh1 C5 64.16(11)
N1 Rh1 Cl1 86.69(6)
N2 Rh1 Cl1 87.54(6)
C3 Rh1 Cl1 96.23(9)
C1 Rh1 Cl1 154.79(8)
C4 Rh1 Cl1 90.74(9)
C2 Rh1 Cl1 131.78(8)
C5 Rh1 Cl1 119.38(8)
C20 N1 C16 118.2(2)
C20 N1 Rh1 113.0(2)
C16 N1 Rh1 128.77(18)
C21 N2 C22 120.1(2)
C21 N2 Rh1 113.6(2)
C22 N2 Rh1 126.27(18)
C2 C1 C5 108.0(3)
C2 C1 C6 125.5(3)
C5 C1 C6 125.8(3)
C2 C1 Rh1 71.64(16)
C5 C1 Rh1 72.05(16)
C6 C1 Rh1 129.4(2)
C3 C2 C1 107.9(3)
C3 C2 C7 126.0(3)
C1 C2 C7 126.0(3)
C3 C2 Rh1 69.74(17)
C1 C2 Rh1 69.86(16)
C7 C2 Rh1 128.2(2)
C2 C3 C4 107.3(3)
C2 C3 C8 126.7(3)
C4 C3 C8 125.8(3)
C2 C3 Rh1 71.88(18)
C4 C3 Rh1 71.20(18)
C8 C3 Rh1 126.0(2)
C5 C4 C3 108.9(3)
C5 C4 C9 126.0(3)
C3 C4 C9 125.0(3)
C5 C4 Rh1 72.13(17)
C3 C4 Rh1 69.74(17)
C9 C4 Rh1 126.9(2)
C4 C5 C1 107.7(3)
C4 C5 C10 127.2(3)
C1 C5 C10 124.9(3)
C4 C5 Rh1 70.43(18)
C1 C5 Rh1 69.28(16)
C10 C5 Rh1 128.8(2)
C1 C6 H6A 109.5
C1 C6 H6B 109.5
H6A C6 H6B 109.5
C1 C6 H6C 109.5
H6A C6 H6C 109.5
H6B C6 H6C 109.5
C2 C7 H7A 109.5
C2 C7 H7B 109.5
H7A C7 H7B 109.5
C2 C7 H7C 109.5
H7A C7 H7C 109.5
H7B C7 H7C 109.5
C3 C8 H8A 109.5
C3 C8 H8B 109.5
H8A C8 H8B 109.5
C3 C8 H8C 109.5
H8A C8 H8C 109.5
H8B C8 H8C 109.5
C4 C9 H9A 109.5
C4 C9 H9B 109.5
H9A C9 H9B 109.5
C4 C9 H9C 109.5
H9A C9 H9C 109.5
H9B C9 H9C 109.5
C5 C10 H10A 109.5
C5 C10 H10B 109.5
H10A C10 H10B 109.5
C5 C10 H10C 109.5
H10A C10 H10C 109.5
H10B C10 H10C 109.5
C12 C11 C16 117.6(3)
C12 C11 C17 119.9(3)
C16 C11 C17 122.4(3)
C13 C12 C11 123.1(3)
C13 C12 H12 118.4
C11 C12 H12 118.4
C14 C13 C12 117.2(3)
C14 C13 C18 121.4(3)
C12 C13 C18 121.4(3)
C13 C14 C15 122.7(3)
C13 C14 H14 118.6
C15 C14 H14 118.6
C14 C15 C16 118.2(3)
C14 C15 C19 120.3(3)
C16 C15 C19 121.3(3)
C11 C16 C15 121.1(3)
C11 C16 N1 117.0(3)
C15 C16 N1 121.8(3)
C11 C17 H17A 109.5
C11 C17 H17B 109.5
H17A C17 H17B 109.5
C11 C17 H17C 109.5
H17A C17 H17C 109.5
H17B C17 H17C 109.5
C13 C18 H18A 109.5
C13 C18 H18B 109.5
H18A C18 H18B 109.5
C13 C18 H18C 109.5
H18A C18 H18C 109.5
H18B C18 H18C 109.5
C15 C19 H19A 109.5
C15 C19 H19B 109.5
H19A C19 H19B 109.5
C15 C19 H19C 109.5
H19A C19 H19C 109.5
H19B C19 H19C 109.5
N1 C20 C21 117.2(3)
N1 C20 H20 121.4
C21 C20 H20 121.4
N2 C21 C20 115.8(3)
N2 C21 H21 122.1
C20 C21 H21 122.1
C23 C22 C27 121.6(3)
C23 C22 N2 121.2(3)
C27 C22 N2 117.1(3)
C22 C23 C24 118.1(3)
C22 C23 C28 121.5(3)
C24 C23 C28 120.4(3)
C25 C24 C23 121.9(3)
C25 C24 H24 119.0
C23 C24 H24 119.0
C26 C25 C24 117.9(3)
C26 C25 C29 121.5(3)
C24 C25 C29 120.6(3)
C25 C26 C27 122.5(3)
C25 C26 H26 118.7
C27 C26 H26 118.7
C26 C27 C22 117.9(3)
C26 C27 C30 119.4(3)
C22 C27 C30 122.7(3)
C23 C28 H28A 109.5
C23 C28 H28B 109.5
H28A C28 H28B 109.5
C23 C28 H28C 109.5
H28A C28 H28C 109.5
H28B C28 H28C 109.5
C25 C29 H29A 109.5
C25 C29 H29B 109.5
H29A C29 H29B 109.5
C25 C29 H29C 109.5
H29A C29 H29C 109.5
H29B C29 H29C 109.5
C27 C30 H30A 109.5
C27 C30 H30B 109.5
H30A C30 H30B 109.5
C27 C30 H30C 109.5
H30A C30 H30C 109.5
H30B C30 H30C 109.5
C49 B1 C37 109.2(2)
C49 B1 C43 110.3(2)
C37 B1 C43 107.7(2)
C49 B1 C31 108.5(2)
C37 B1 C31 109.8(2)
C43 B1 C31 111.2(2)
C32 C31 C36 114.2(3)
C32 C31 B1 123.6(3)
C36 C31 B1 122.2(2)
C33 C32 C31 123.1(3)
C33 C32 H32 118.4
C31 C32 H32 118.4
C34 C33 C32 120.4(3)
C34 C33 H33 119.8
C32 C33 H33 119.8
C33 C34 C35 118.8(3)
C33 C34 H34 120.6
C35 C34 H34 120.6
C36 C35 C34 120.3(3)
C36 C35 H35 119.8
C34 C35 H35 119.8
C35 C36 C31 123.0(3)
C35 C36 H36 118.5
C31 C36 H36 118.5
C38 C37 C42 115.5(3)
C38 C37 B1 123.2(2)
C42 C37 B1 121.2(3)
C37 C38 C39 123.1(3)
C37 C38 H38 118.4
C39 C38 H38 118.4
C40 C39 C38 119.9(3)
C40 C39 H39 120.1
C38 C39 H39 120.1
C39 C40 C41 119.1(3)
C39 C40 H40 120.4
C41 C40 H40 120.4
C40 C41 C42 120.5(3)
C40 C41 H41 119.7
C42 C41 H41 119.7
C37 C42 C41 121.8(3)
C37 C42 H42 119.1
C41 C42 H42 119.1
C44 C43 C48 113.8(3)
C44 C43 B1 122.7(3)
C48 C43 B1 123.3(3)
C45 C44 C43 123.9(3)
C45 C44 H44 118.0
C43 C44 H44 118.0
C44 C45 C46 120.5(3)
C44 C45 H45 119.8
C46 C45 H45 119.8
C47 C46 C45 117.8(3)
C47 C46 H46 121.1
C45 C46 H46 121.1
C46 C47 C48 120.8(3)
C46 C47 H47 119.6
C48 C47 H47 119.6
C43 C48 C47 123.2(3)
C43 C48 H48 118.4
C47 C48 H48 118.4
C54 C49 C50 114.9(3)
C54 C49 B1 123.7(3)
C50 C49 B1 121.1(3)
C51 C50 C49 123.3(3)
C51 C50 H50 118.4
C49 C50 H50 118.4
C52 C51 C50 119.6(3)
C52 C51 H51 120.2
C50 C51 H51 120.2
C53 C52 C51 119.5(3)
C53 C52 H52 120.3
C51 C52 H52 120.3
C52 C53 C54 119.7(3)
C52 C53 H53 120.1
C54 C53 H53 120.1
C53 C54 C49 122.9(3)
C53 C54 H54 118.5
C49 C54 H54 118.5

loop_
_geom_bond_atom_site_label_1
_geom_bond_atom_site_label_2
_geom_bond_distance
Rh1 N1 2.107(2)
Rh1 N2 2.112(2)
Rh1 C3 2.160(3)
Rh1 C1 2.164(3)
Rh1 C4 2.179(3)
Rh1 C2 2.188(3)
Rh1 C5 2.201(3)
Rh1 Cl1 2.3836(7)
N1 C20 1.285(4)
N1 C16 1.446(4)
N2 C21 1.283(4)
N2 C22 1.450(4)
C1 C2 1.435(4)
C1 C5 1.446(4)
C1 C6 1.490(4)
C2 C3 1.430(4)
C2 C7 1.488(4)
C3 C4 1.451(5)
C3 C8 1.500(5)
C4 C5 1.406(5)
C4 C9 1.499(4)
C5 C10 1.503(4)
C6 H6A 0.9800
C6 H6B 0.9800
C6 H6C 0.9800
C7 H7A 0.9800
C7 H7B 0.9800
C7 H7C 0.9800
C8 H8A 0.9800
C8 H8B 0.9800
C8 H8C 0.9800
C9 H9A 0.9800
C9 H9B 0.9800
C9 H9C 0.9800
C10 H10A 0.9800
C10 H10B 0.9800
C10 H10C 0.9800
C11 C12 1.400(4)
C11 C16 1.402(4)
C11 C17 1.492(4)
C12 C13 1.391(4)
C12 H12 0.9500
C13 C14 1.389(5)
C13 C18 1.509(5)
C14 C15 1.394(5)
C14 H14 0.9500
C15 C16 1.406(4)
C15 C19 1.503(5)
C17 H17A 0.9800
C17 H17B 0.9800
C17 H17C 0.9800
C18 H18A 0.9800
C18 H18B 0.9800
C18 H18C 0.9800
C19 H19A 0.9800
C19 H19B 0.9800
C19 H19C 0.9800
C20 C21 1.469(4)
C20 H20 0.9500
C21 H21 0.9500
C22 C23 1.388(4)
C22 C27 1.400(4)
C23 C24 1.397(4)
C23 C28 1.511(4)
C24 C25 1.397(5)
C24 H24 0.9500
C25 C26 1.379(5)
C25 C29 1.512(4)
C26 C27 1.392(4)
C26 H26 0.9500
C27 C30 1.509(4)
C28 H28A 0.9800
C28 H28B 0.9800
C28 H28C 0.9800
C29 H29A 0.9800
C29 H29B 0.9800
C29 H29C 0.9800
C30 H30A 0.9800
C30 H30B 0.9800
C30 H30C 0.9800
B1 C49 1.642(5)
B1 C37 1.648(4)
B1 C43 1.664(4)
B1 C31 1.665(4)
C31 C32 1.404(4)
C31 C36 1.408(4)
C32 C33 1.393(4)
C32 H32 0.9500
C33 C34 1.368(4)
C33 H33 0.9500
C34 C35 1.389(4)
C34 H34 0.9500
C35 C36 1.382(4)
C35 H35 0.9500
C36 H36 0.9500
C37 C38 1.390(4)
C37 C42 1.400(4)
C38 C39 1.395(4)
C38 H38 0.9500
C39 C40 1.371(4)
C39 H39 0.9500
C40 C41 1.378(5)
C40 H40 0.9500
C41 C42 1.400(4)
C41 H41 0.9500
C42 H42 0.9500
C43 C44 1.392(4)
C43 C48 1.398(4)
C44 C45 1.387(5)
C44 H44 0.9500
C45 C46 1.388(5)
C45 H45 0.9500
C46 C47 1.370(5)
C46 H46 0.9500
C47 C48 1.403(4)
C47 H47 0.9500
C48 H48 0.9500
C49 C54 1.404(4)
C49 C50 1.410(4)
C50 C51 1.391(4)
C50 H50 0.9500
C51 C52 1.390(4)
C51 H51 0.9500
C52 C53 1.389(4)
C52 H52 0.9500
C53 C54 1.400(4)
C53 H53 0.9500
C54 H54 0.9500

loop_
_geom_torsion_atom_site_label_1
_geom_torsion_atom_site_label_2
_geom_torsion_atom_site_label_3
_geom_torsion_atom_site_label_4
_geom_torsion
N2 Rh1 N1 C20 -16.3(2)
C3 Rh1 N1 C20 167.3(2)
C1 Rh1 N1 C20 -119.3(2)
C4 Rh1 N1 C20 156.6(3)
C2 Rh1 N1 C20 -156.2(2)
C5 Rh1 N1 C20 -107.0(3)
Cl1 Rh1 N1 C20 72.0(2)
N2 Rh1 N1 C16 161.4(2)
C3 Rh1 N1 C16 -15.0(3)
C1 Rh1 N1 C16 58.4(3)
C4 Rh1 N1 C16 -25.7(4)
C2 Rh1 N1 C16 21.5(2)
C5 Rh1 N1 C16 70.7(3)
Cl1 Rh1 N1 C16 -110.3(2)
N1 Rh1 N2 C21 16.70(19)
C3 Rh1 N2 C21 -177.0(4)
C1 Rh1 N2 C21 130.2(2)
C4 Rh1 N2 C21 -159.5(2)
C2 Rh1 N2 C21 105.8(2)
C5 Rh1 N2 C21 170.0(2)
Cl1 Rh1 N2 C21 -70.48(19)
N1 Rh1 N2 C22 -162.7(2)
C3 Rh1 N2 C22 3.6(6)
C1 Rh1 N2 C22 -49.2(2)
C4 Rh1 N2 C22 21.1(3)
C2 Rh1 N2 C22 -73.6(3)
C5 Rh1 N2 C22 -9.4(2)
Cl1 Rh1 N2 C22 110.1(2)
N1 Rh1 C1 C2 -71.83(19)
N2 Rh1 C1 C2 -155.06(16)
C3 Rh1 C1 C2 36.90(18)
C4 Rh1 C1 C2 80.4(2)
C5 Rh1 C1 C2 116.8(3)
Cl1 Rh1 C1 C2 80.9(3)
N1 Rh1 C1 C5 171.40(16)
N2 Rh1 C1 C5 88.17(18)
C3 Rh1 C1 C5 -79.87(19)
C4 Rh1 C1 C5 -36.37(18)
C2 Rh1 C1 C5 -116.8(3)
Cl1 Rh1 C1 C5 -35.8(3)
N1 Rh1 C1 C6 49.4(3)
N2 Rh1 C1 C6 -33.8(3)
C3 Rh1 C1 C6 158.1(3)
C4 Rh1 C1 C6 -158.4(3)
C2 Rh1 C1 C6 121.2(4)
C5 Rh1 C1 C6 -122.0(4)
Cl1 Rh1 C1 C6 -157.8(2)
C5 C1 C2 C3 3.7(3)
C6 C1 C2 C3 174.6(3)
Rh1 C1 C2 C3 -59.6(2)
C5 C1 C2 C7 -173.5(3)
C6 C1 C2 C7 -2.6(5)
Rh1 C1 C2 C7 123.2(3)
C5 C1 C2 Rh1 63.29(19)
C6 C1 C2 Rh1 -125.8(3)
N1 Rh1 C2 C3 -121.01(18)
N2 Rh1 C2 C3 158.30(18)
C1 Rh1 C2 C3 119.0(3)
C4 Rh1 C2 C3 38.9(2)
C5 Rh1 C2 C3 80.7(2)
Cl1 Rh1 C2 C3 -26.7(2)
N1 Rh1 C2 C1 120.01(17)
N2 Rh1 C2 C1 39.3(2)
C3 Rh1 C2 C1 -119.0(3)
C4 Rh1 C2 C1 -80.1(2)
C5 Rh1 C2 C1 -38.30(18)
Cl1 Rh1 C2 C1 -145.66(14)
N1 Rh1 C2 C7 -0.5(3)
N2 Rh1 C2 C7 -81.2(3)
C3 Rh1 C2 C7 120.5(3)
C1 Rh1 C2 C7 -120.5(3)
C4 Rh1 C2 C7 159.4(3)
C5 Rh1 C2 C7 -158.8(3)
Cl1 Rh1 C2 C7 93.8(3)
C1 C2 C3 C4 -3.1(3)
C7 C2 C3 C4 174.1(3)
Rh1 C2 C3 C4 -62.8(2)
C1 C2 C3 C8 -178.6(3)
C7 C2 C3 C8 -1.3(5)
Rh1 C2 C3 C8 121.8(3)
C1 C2 C3 Rh1 59.7(2)
C7 C2 C3 Rh1 -123.1(3)
N1 Rh1 C3 C2 70.9(2)
N2 Rh1 C3 C2 -94.2(5)
C1 Rh1 C3 C2 -37.01(17)
C4 Rh1 C3 C2 -116.2(3)
C5 Rh1 C3 C2 -80.02(19)
Cl1 Rh1 C3 C2 160.32(16)
N1 Rh1 C3 C4 -172.88(18)
N2 Rh1 C3 C4 22.0(5)
C1 Rh1 C3 C4 79.2(2)
C2 Rh1 C3 C4 116.2(3)
C5 Rh1 C3 C4 36.21(19)
Cl1 Rh1 C3 C4 -83.46(19)
N1 Rh1 C3 C8 -51.8(3)
N2 Rh1 C3 C8 143.1(4)
C1 Rh1 C3 C8 -159.7(3)
C4 Rh1 C3 C8 121.1(4)
C2 Rh1 C3 C8 -122.7(4)
C5 Rh1 C3 C8 157.3(3)
Cl1 Rh1 C3 C8 37.6(3)
C2 C3 C4 C5 1.4(4)
C8 C3 C4 C5 176.9(3)
Rh1 C3 C4 C5 -61.8(2)
C2 C3 C4 C9 -175.2(3)
C8 C3 C4 C9 0.3(5)
Rh1 C3 C4 C9 121.5(3)
C2 C3 C4 Rh1 63.2(2)
C8 C3 C4 Rh1 -121.3(3)
N1 Rh1 C4 C5 134.0(2)
N2 Rh1 C4 C5 -54.8(2)
C3 Rh1 C4 C5 118.8(3)
C1 Rh1 C4 C5 37.55(18)
C2 Rh1 C4 C5 80.55(19)
Cl1 Rh1 C4 C5 -142.22(17)
N1 Rh1 C4 C3 15.3(4)
N2 Rh1 C4 C3 -173.56(16)
C1 Rh1 C4 C3 -81.2(2)
C2 Rh1 C4 C3 -38.24(19)
C5 Rh1 C4 C3 -118.8(3)
Cl1 Rh1 C4 C3 98.99(18)
N1 Rh1 C4 C9 -104.0(4)
N2 Rh1 C4 C9 67.2(4)
C3 Rh1 C4 C9 -119.2(4)
C1 Rh1 C4 C9 159.5(4)
C2 Rh1 C4 C9 -157.5(4)
C5 Rh1 C4 C9 122.0(4)
Cl1 Rh1 C4 C9 -20.2(4)
C3 C4 C5 C1 0.9(3)
C9 C4 C5 C1 177.4(3)
Rh1 C4 C5 C1 -59.47(19)
C3 C4 C5 C10 -175.3(3)
C9 C4 C5 C10 1.3(5)
Rh1 C4 C5 C10 124.4(3)
C3 C4 C5 Rh1 60.3(2)
C9 C4 C5 Rh1 -123.1(3)
C2 C1 C5 C4 -2.8(3)
C6 C1 C5 C4 -173.7(3)
Rh1 C1 C5 C4 60.2(2)
C2 C1 C5 C10 173.5(3)
C6 C1 C5 C10 2.6(5)
Rh1 C1 C5 C10 -123.5(3)
C2 C1 C5 Rh1 -63.02(19)
C6 C1 C5 Rh1 126.1(3)
N1 Rh1 C5 C4 -136.5(2)
N2 Rh1 C5 C4 138.86(18)
C3 Rh1 C5 C4 -37.76(19)
C1 Rh1 C5 C4 -118.7(3)
C2 Rh1 C5 C4 -80.6(2)
Cl1 Rh1 C5 C4 44.7(2)
N1 Rh1 C5 C1 -17.8(3)
N2 Rh1 C5 C1 -102.44(17)
C3 Rh1 C5 C1 80.94(19)
C4 Rh1 C5 C1 118.7(3)
C2 Rh1 C5 C1 38.14(17)
Cl1 Rh1 C5 C1 163.37(14)
N1 Rh1 C5 C10 100.9(3)
N2 Rh1 C5 C10 16.3(3)
C3 Rh1 C5 C10 -160.3(3)
C1 Rh1 C5 C10 118.7(4)
C4 Rh1 C5 C10 -122.6(4)
C2 Rh1 C5 C10 156.9(3)
Cl1 Rh1 C5 C10 -77.9(3)
C16 C11 C12 C13 0.2(4)
C17 C11 C12 C13 180.0(3)
C11 C12 C13 C14 0.3(4)
C11 C12 C13 C18 -178.7(3)
C12 C13 C14 C15 0.3(4)
C18 C13 C14 C15 179.3(3)
C13 C14 C15 C16 -1.3(4)
C13 C14 C15 C19 175.2(3)
C12 C11 C16 C15 -1.2(4)
C17 C11 C16 C15 179.0(3)
C12 C11 C16 N1 176.1(2)
C17 C11 C16 N1 -3.7(4)
C14 C15 C16 C11 1.7(4)
C19 C15 C16 C11 -174.7(3)
C14 C15 C16 N1 -175.4(3)
C19 C15 C16 N1 8.2(4)
C20 N1 C16 C11 75.3(3)
Rh1 N1 C16 C11 -102.3(3)
C20 N1 C16 C15 -107.5(3)
Rh1 N1 C16 C15 74.9(3)
C16 N1 C20 C21 -163.9(2)
Rh1 N1 C20 C21 14.1(3)
C22 N2 C21 C20 164.7(2)
Rh1 N2 C21 C20 -14.7(3)
N1 C20 C21 N2 0.4(4)
C21 N2 C22 C23 102.2(3)
Rh1 N2 C22 C23 -78.4(3)
C21 N2 C22 C27 -80.5(3)
Rh1 N2 C22 C27 98.8(3)
C27 C22 C23 C24 -1.8(4)
N2 C22 C23 C24 175.4(3)
C27 C22 C23 C28 176.8(3)
N2 C22 C23 C28 -6.0(4)
C22 C23 C24 C25 -0.5(5)
C28 C23 C24 C25 -179.2(3)
C23 C24 C25 C26 1.7(5)
C23 C24 C25 C29 -178.3(3)
C24 C25 C26 C27 -0.6(5)
C29 C25 C26 C27 179.4(3)
C25 C26 C27 C22 -1.6(5)
C25 C26 C27 C30 175.9(3)
C23 C22 C27 C26 2.8(4)
N2 C22 C27 C26 -174.5(3)
C23 C22 C27 C30 -174.6(3)
N2 C22 C27 C30 8.1(4)
C49 B1 C31 C32 -3.5(4)
C37 B1 C31 C32 -122.8(3)
C43 B1 C31 C32 118.0(3)
C49 B1 C31 C36 176.2(3)
C37 B1 C31 C36 56.9(3)
C43 B1 C31 C36 -62.3(3)
C36 C31 C32 C33 3.4(4)
B1 C31 C32 C33 -176.9(3)
C31 C32 C33 C34 -0.5(5)
C32 C33 C34 C35 -2.1(5)
C33 C34 C35 C36 1.6(5)
C34 C35 C36 C31 1.6(5)
C32 C31 C36 C35 -3.9(4)
B1 C31 C36 C35 176.3(3)
C49 B1 C37 C38 -92.8(3)
C43 B1 C37 C38 147.4(3)
C31 B1 C37 C38 26.1(4)
C49 B1 C37 C42 82.0(3)
C43 B1 C37 C42 -37.8(4)
C31 B1 C37 C42 -159.1(3)
C42 C37 C38 C39 0.0(4)
B1 C37 C38 C39 175.1(3)
C37 C38 C39 C40 0.8(5)
C38 C39 C40 C41 -1.5(5)
C39 C40 C41 C42 1.3(5)
C38 C37 C42 C41 -0.2(5)
B1 C37 C42 C41 -175.4(3)
C40 C41 C42 C37 -0.5(5)
C49 B1 C43 C44 173.2(3)
C37 B1 C43 C44 -67.8(4)
C31 B1 C43 C44 52.7(4)
C49 B1 C43 C48 -11.4(4)
C37 B1 C43 C48 107.7(3)
C31 B1 C43 C48 -131.9(3)
C48 C43 C44 C45 0.6(5)
B1 C43 C44 C45 176.5(3)
C43 C44 C45 C46 -0.1(6)
C44 C45 C46 C47 -0.1(5)
C45 C46 C47 C48 -0.2(5)
C44 C43 C48 C47 -0.9(5)
B1 C43 C48 C47 -176.7(3)
C46 C47 C48 C43 0.7(5)
C37 B1 C49 C54 9.8(4)
C43 B1 C49 C54 128.0(3)
C31 B1 C49 C54 -109.9(3)
C37 B1 C49 C50 -176.0(2)
C43 B1 C49 C50 -57.8(3)
C31 B1 C49 C50 64.3(3)
C54 C49 C50 C51 1.4(4)
B1 C49 C50 C51 -173.4(3)
C49 C50 C51 C52 -0.5(4)
C50 C51 C52 C53 -0.9(4)
C51 C52 C53 C54 1.4(4)
C52 C53 C54 C49 -0.4(4)
C50 C49 C54 C53 -0.9(4)
B1 C49 C54 C53 173.7(3)
